data_7003603
loop_
_publ_author_name
'Barrett, Anthony G. M.'
'Crimmin, Mark R.'
'Hill, Michael S.'
'Kociok-K\"ohn, Gabriele'
'Lachs, Jennifer R.'
'Procopiou, Panayiotis A.'

_publ_section_title
;
 Reversibility in the protonolysis of a \b-diketiminate stabilised
 calcium bis(trimethylsilyl)amide with benzylamine
;
_journal_issue 10
_journal_name_full 'Dalton Transactions'
_journal_page_first 1292
_journal_page_last 1294
_journal_paper_doi 10.1039/b717402k
_journal_year 2008
_chemical_formula_moiety 'C72 H98 Ca2 N6'
_chemical_formula_sum 'C72 H98 Ca2 N6'
_chemical_formula_weight 1127.72
_chemical_name_systematic
;
?
;
_space_group_IT_number 14
_symmetry_cell_setting monoclinic
_symmetry_space_group_name_Hall '-P 2yn'
_symmetry_space_group_name_H-M 'P 1 21/n 1'
_atom_sites_solution_hydrogens geom
_atom_sites_solution_primary direct
_atom_sites_solution_secondary difmap
_audit_creation_method SHELXL-97
_cell_angle_alpha 90.00
_cell_angle_beta 94.6660(10)
_cell_angle_gamma 90.00
_cell_formula_units_Z 2
_cell_length_a 11.5238(2)
_cell_length_b 20.5104(3)
_cell_length_c 14.4226(3)
_cell_measurement_reflns_used 42141
_cell_measurement_temperature 150(2)
_cell_measurement_theta_max 27.485
_cell_measurement_theta_min 2.910
_cell_volume 3397.60(10)
_computing_cell_refinement 'HKL Scalepack (Otwinski & Minor, 1997)'
_computing_data_collection 'Collect (Nonius BV, 1997-2000)'
_computing_data_reduction
;
DENZO-SCALEPACK Z. Otwinowski and W. Minor, "
Processing of X-ray Diffraction Data Collected in Oscillation Mode ",
Methods in Enzymology, Volume 276: Macromolecular Crystallography,
part A, p.307-326, 1997,C.W. Carter, Jr. & R. M. Sweet, Eds., Academic Press.
;
_computing_molecular_graphics 'ORTEP3 for Windows - Farrugia, L. J. J. Appl. Crystallogr. 1997, 30, 565'
_computing_publication_material
;
WinGX publication routines, Farrugia,
L. J., J. Appl. Crystallogr., 1999, 32, 837-838
;
_computing_structure_refinement
;
SHELXL97 -Program for Crystal Structure Analysis (Release 97-2).
Sheldrick, G.M., Instit\"ut f\"ur Anorganische Chemie der Universit\"at,
Tammanstrasse 4, D-3400 G\"ottingen, Germany, 1998
;
_computing_structure_solution
;
SIR97- Altomare A., Burla M.C., Camalli M., Cascarano G.L., Giacovazzo C. ,
Guagliardi A., Moliterni A.G.G., Polidori G.,Spagna R.
(1999) J. Appl. Cryst. 32, 115-119
;
_diffrn_ambient_temperature 150(2)
_diffrn_measured_fraction_theta_full 0.995
_diffrn_measured_fraction_theta_max 0.995
_diffrn_measurement_device_type 'Nonius Kappa CCD'
_diffrn_measurement_method '239 1.5 degree images with \w scans'
_diffrn_radiation_monochromator graphite
_diffrn_radiation_source 'fine-focus sealed tube'
_diffrn_radiation_type MoK\a
_diffrn_radiation_wavelength 0.71073
_diffrn_reflns_av_R_equivalents 0.0881
_diffrn_reflns_av_sigmaI/netI 0.0482
_diffrn_reflns_limit_h_max 14
_diffrn_reflns_limit_h_min -14
_diffrn_reflns_limit_k_max 26
_diffrn_reflns_limit_k_min -26
_diffrn_reflns_limit_l_max 18
_diffrn_reflns_limit_l_min -18
_diffrn_reflns_number 44109
_diffrn_reflns_theta_full 27.47
_diffrn_reflns_theta_max 27.47
_diffrn_reflns_theta_min 3.99
_diffrn_standards_decay_% 0
_diffrn_standards_number 0
_exptl_absorpt_coefficient_mu 0.211
_exptl_absorpt_correction_type none
_exptl_crystal_colour colourless
_exptl_crystal_density_diffrn 1.102
_exptl_crystal_density_method 'not measured'
_exptl_crystal_description prism
_exptl_crystal_F_000 1224
_exptl_crystal_size_max 0.40
_exptl_crystal_size_mid 0.40
_exptl_crystal_size_min 0.15
_refine_diff_density_max 0.323
_refine_diff_density_min -0.283
_refine_diff_density_rms 0.046
_refine_ls_extinction_method none
_refine_ls_goodness_of_fit_ref 1.049
_refine_ls_hydrogen_treatment mixed
_refine_ls_matrix_type full
_refine_ls_number_parameters 367
_refine_ls_number_reflns 7741
_refine_ls_number_restraints 0
_refine_ls_restrained_S_all 1.049
_refine_ls_R_factor_all 0.0787
_refine_ls_R_factor_gt 0.0510
_refine_ls_shift/su_max 0.001
_refine_ls_shift/su_mean 0.000
_refine_ls_structure_factor_coef Fsqd
_refine_ls_weighting_details 'calc w=1/[\s^2^(Fo^2^)+(0.0527P)^2^+1.6642P] where P=(Fo^2^+2Fc^2^)/3'
_refine_ls_weighting_scheme calc
_refine_ls_wR_factor_gt 0.1184
_refine_ls_wR_factor_ref 0.1354
_reflns_number_gt 5632
_reflns_number_total 7741
_reflns_threshold_expression >2sigma(I)
_cod_data_source_file b717402k.txt
_cod_data_source_block k07msh3
_cod_database_code 7003603

loop_
_symmetry_equiv_pos_as_xyz
'x, y, z'
'-x+1/2, y+1/2, -z+1/2'
'-x, -y, -z'
'x-1/2, -y-1/2, z-1/2'

loop_
_atom_site_label
_atom_site_type_symbol
_atom_site_fract_x
_atom_site_fract_y
_atom_site_fract_z
_atom_site_U_iso_or_equiv
_atom_site_adp_type
_atom_site_occupancy
_atom_site_symmetry_multiplicity
_atom_site_calc_flag
_atom_site_refinement_flags
_atom_site_disorder_assembly
_atom_site_disorder_group
Ca Ca 0.55442(4) 0.054151(18) 0.58629(3) 0.03051(11) Uani 1 1 d . . .
N1 N 0.55239(14) 0.04602(7) 0.74878(10) 0.0292(3) Uani 1 1 d . . .
C1 C 0.54849(19) -0.01779(9) 0.78925(12) 0.0326(4) Uani 1 1 d . . .
C2 C 0.4460(2) -0.05527(10) 0.77732(14) 0.0374(4) Uani 1 1 d . . .
C3 C 0.3355(2) -0.02814(11) 0.72654(17) 0.0453(5) Uani 1 1 d . . .
H3 H 0.3599 0.0068 0.6839 0.054 Uiso 1 1 calc R . .
C4 C 0.2571(3) 0.0037(3) 0.7928(3) 0.1078(15) Uani 1 1 d . . .
H4A H 0.3019 0.0357 0.8314 0.162 Uiso 1 1 calc R . .
H4B H 0.2264 -0.0297 0.8329 0.162 Uiso 1 1 calc R . .
H4C H 0.1924 0.0255 0.7572 0.162 Uiso 1 1 calc R . .
C5 C 0.2665(4) -0.07693(16) 0.6673(3) 0.0895(12) Uani 1 1 d . . .
H5A H 0.1973 -0.0557 0.6368 0.134 Uiso 1 1 calc R . .
H5B H 0.2425 -0.1128 0.7064 0.134 Uiso 1 1 calc R . .
H5C H 0.3146 -0.0941 0.6199 0.134 Uiso 1 1 calc R . .
C6 C 0.4465(2) -0.11797(11) 0.81512(16) 0.0474(6) Uani 1 1 d . . .
H6 H 0.3782 -0.1439 0.8069 0.057 Uiso 1 1 calc R . .
C7 C 0.5448(3) -0.14307(11) 0.86444(16) 0.0499(6) Uani 1 1 d . . .
H7 H 0.5429 -0.1854 0.8912 0.060 Uiso 1 1 calc R . .
C8 C 0.6445(2) -0.10661(10) 0.87441(15) 0.0466(6) Uani 1 1 d . . .
H8 H 0.7119 -0.1244 0.9075 0.056 Uiso 1 1 calc R . .
C9 C 0.6497(2) -0.04382(10) 0.83701(14) 0.0384(5) Uani 1 1 d . . .
C10 C 0.7648(2) -0.00713(11) 0.84575(17) 0.0488(6) Uani 1 1 d . . .
H10 H 0.7514 0.0370 0.8173 0.059 Uiso 1 1 calc R . .
C11 C 0.8543(3) -0.04236(14) 0.7921(2) 0.0645(7) Uani 1 1 d . . .
H11A H 0.9279 -0.0182 0.7979 0.097 Uiso 1 1 calc R . .
H11B H 0.8258 -0.0453 0.7263 0.097 Uiso 1 1 calc R . .
H11C H 0.8669 -0.0864 0.8174 0.097 Uiso 1 1 calc R . .
C12 C 0.8120(3) 0.00235(17) 0.9474(2) 0.0784(9) Uani 1 1 d . . .
H12A H 0.8858 0.0262 0.9496 0.118 Uiso 1 1 calc R . .
H12B H 0.8247 -0.0403 0.9771 0.118 Uiso 1 1 calc R . .
H12C H 0.7555 0.0272 0.9805 0.118 Uiso 1 1 calc R . .
N2 N 0.64959(13) 0.15271(7) 0.62532(10) 0.0266(3) Uani 1 1 d . . .
C13 C 0.72338(17) 0.17972(9) 0.55965(13) 0.0298(4) Uani 1 1 d . . .
C14 C 0.83993(18) 0.15748(10) 0.56327(14) 0.0346(4) Uani 1 1 d . . .
C15 C 0.88586(18) 0.10756(11) 0.63501(15) 0.0386(5) Uani 1 1 d . . .
H15 H 0.8172 0.0823 0.6537 0.046 Uiso 1 1 calc R . .
C16 C 0.9413(3) 0.14000(15) 0.7222(2) 0.0785(10) Uani 1 1 d . . .
H16A H 0.9694 0.1065 0.7670 0.118 Uiso 1 1 calc R . .
H16B H 0.8834 0.1674 0.7497 0.118 Uiso 1 1 calc R . .
H16C H 1.0067 0.1671 0.7061 0.118 Uiso 1 1 calc R . .
C17 C 0.9691(2) 0.05870(13) 0.59658(19) 0.0528(6) Uani 1 1 d . . .
H17A H 0.9953 0.0276 0.6455 0.079 Uiso 1 1 calc R . .
H17B H 1.0365 0.0818 0.5754 0.079 Uiso 1 1 calc R . .
H17C H 0.9290 0.0352 0.5442 0.079 Uiso 1 1 calc R . .
C18 C 0.9132(2) 0.18247(12) 0.50013(17) 0.0460(5) Uani 1 1 d . . .
H18 H 0.9918 0.1682 0.5024 0.055 Uiso 1 1 calc R . .
C19 C 0.8735(2) 0.22793(13) 0.43385(17) 0.0515(6) Uani 1 1 d . . .
H19 H 0.9253 0.2455 0.3923 0.062 Uiso 1 1 calc R . .
C20 C 0.7594(2) 0.24756(11) 0.42835(16) 0.0467(5) Uani 1 1 d . . .
H20 H 0.7325 0.2778 0.3816 0.056 Uiso 1 1 calc R . .
C21 C 0.68146(19) 0.22397(10) 0.49013(14) 0.0354(4) Uani 1 1 d . . .
C22 C 0.5546(2) 0.24428(10) 0.47563(15) 0.0395(5) Uani 1 1 d . . .
H22 H 0.5122 0.2252 0.5270 0.047 Uiso 1 1 calc R . .
C23 C 0.5001(2) 0.21712(12) 0.38298(16) 0.0468(5) Uani 1 1 d . . .
H23A H 0.4183 0.2304 0.3742 0.070 Uiso 1 1 calc R . .
H23B H 0.5050 0.1694 0.3838 0.070 Uiso 1 1 calc R . .
H23C H 0.5423 0.2342 0.3318 0.070 Uiso 1 1 calc R . .
C24 C 0.5389(3) 0.31885(11) 0.47716(18) 0.0554(6) Uani 1 1 d . . .
H24A H 0.4559 0.3295 0.4678 0.083 Uiso 1 1 calc R . .
H24B H 0.5802 0.3385 0.4273 0.083 Uiso 1 1 calc R . .
H24C H 0.5708 0.3360 0.5374 0.083 Uiso 1 1 calc R . .
N3 N 0.61207(16) -0.04765(9) 0.52546(12) 0.0384(4) Uani 1 1 d . . .
H3A H 0.598(3) -0.0766(16) 0.578(2) 0.079(10) Uiso 1 1 d . . .
C25 C 0.7264(2) -0.06968(11) 0.50058(16) 0.0431(5) Uani 1 1 d . . .
H25A H 0.7830 -0.0649 0.5556 0.052 Uiso 1 1 calc R . .
H25B H 0.7521 -0.0409 0.4511 0.052 Uiso 1 1 calc R . .
C26 C 0.72888(17) -0.13944(10) 0.46719(15) 0.0369(4) Uani 1 1 d . . .
C27 C 0.6858(2) -0.15576(12) 0.37747(16) 0.0474(5) Uani 1 1 d . . .
H27 H 0.6575 -0.1225 0.3357 0.057 Uiso 1 1 calc R . .
C28 C 0.6837(3) -0.22050(14) 0.3480(2) 0.0613(7) Uani 1 1 d . . .
H28 H 0.6544 -0.2313 0.2865 0.074 Uiso 1 1 calc R . .
C29 C 0.7246(3) -0.26927(14) 0.4092(2) 0.0669(8) Uani 1 1 d . . .
H29 H 0.7216 -0.3136 0.3901 0.080 Uiso 1 1 calc R . .
C30 C 0.7692(3) -0.25312(14) 0.4972(2) 0.0650(8) Uani 1 1 d . . .
H30 H 0.7989 -0.2862 0.5387 0.078 Uiso 1 1 calc R . .
C31 C 0.7712(2) -0.18928(12) 0.52530(18) 0.0497(6) Uani 1 1 d . . .
H31 H 0.8024 -0.1789 0.5865 0.060 Uiso 1 1 calc R . .
C32 C 0.55085(17) 0.09759(9) 0.80440(13) 0.0306(4) Uani 1 1 d . . .
C33 C 0.5211(2) 0.09022(11) 0.90470(15) 0.0462(6) Uani 1 1 d . . .
H33A H 0.4847 0.0476 0.9128 0.069 Uiso 1 1 calc R . .
H33B H 0.4670 0.1248 0.9196 0.069 Uiso 1 1 calc R . .
H33C H 0.5924 0.0935 0.9463 0.069 Uiso 1 1 calc R . .
C34 C 0.57746(18) 0.16178(9) 0.77820(13) 0.0310(4) Uani 1 1 d . . .
H34 H 0.5553 0.1943 0.8202 0.037 Uiso 1 1 calc R . .
C35 C 0.63102(17) 0.18642(8) 0.70093(13) 0.0283(4) Uani 1 1 d . . .
C36 C 0.6714(2) 0.25683(9) 0.71049(15) 0.0413(5) Uani 1 1 d . . .
H36A H 0.7567 0.2582 0.7164 0.062 Uiso 1 1 calc R . .
H36B H 0.6416 0.2762 0.7660 0.062 Uiso 1 1 calc R . .
H36C H 0.6420 0.2815 0.6553 0.062 Uiso 1 1 calc R . .

loop_
_atom_site_aniso_label
_atom_site_aniso_U_11
_atom_site_aniso_U_22
_atom_site_aniso_U_33
_atom_site_aniso_U_23
_atom_site_aniso_U_13
_atom_site_aniso_U_12
Ca 0.0404(2) 0.02795(18) 0.02318(18) -0.00466(14) 0.00289(14) -0.00665(16)
N1 0.0377(9) 0.0248(7) 0.0253(7) -0.0002(6) 0.0034(6) 0.0017(6)
C1 0.0483(12) 0.0276(9) 0.0225(8) -0.0001(7) 0.0061(8) 0.0031(8)
C2 0.0503(12) 0.0325(9) 0.0306(10) 0.0006(8) 0.0107(9) -0.0019(9)
C3 0.0469(13) 0.0407(11) 0.0487(13) 0.0023(10) 0.0058(10) -0.0087(10)
C4 0.067(2) 0.175(4) 0.082(2) -0.026(3) 0.0029(19) 0.047(3)
C5 0.104(3) 0.0582(17) 0.098(3) -0.0067(17) -0.045(2) -0.0077(18)
C6 0.0666(16) 0.0346(11) 0.0430(12) 0.0030(9) 0.0172(11) -0.0074(10)
C7 0.0826(19) 0.0302(10) 0.0385(12) 0.0065(9) 0.0154(12) 0.0032(11)
C8 0.0708(17) 0.0338(11) 0.0350(11) 0.0054(9) 0.0040(11) 0.0112(11)
C9 0.0545(13) 0.0320(10) 0.0287(10) 0.0003(8) 0.0033(9) 0.0057(9)
C10 0.0537(14) 0.0406(12) 0.0497(13) 0.0051(10) -0.0097(11) 0.0068(10)
C11 0.0581(17) 0.0590(16) 0.077(2) 0.0089(14) 0.0110(14) 0.0061(13)
C12 0.083(2) 0.080(2) 0.0672(19) -0.0095(16) -0.0253(17) 0.0025(17)
N2 0.0283(8) 0.0264(7) 0.0251(7) -0.0022(6) 0.0021(6) -0.0006(6)
C13 0.0324(10) 0.0287(9) 0.0286(9) -0.0071(7) 0.0040(7) -0.0064(7)
C14 0.0317(10) 0.0370(10) 0.0354(10) -0.0087(8) 0.0053(8) -0.0057(8)
C15 0.0310(10) 0.0434(11) 0.0412(11) -0.0084(9) 0.0010(8) 0.0048(9)
C16 0.104(3) 0.0644(17) 0.0601(17) -0.0223(14) -0.0352(17) 0.0230(17)
C17 0.0446(13) 0.0534(14) 0.0616(15) -0.0080(12) 0.0114(11) 0.0086(11)
C18 0.0332(11) 0.0541(13) 0.0522(13) -0.0090(11) 0.0123(10) -0.0122(10)
C19 0.0520(15) 0.0574(14) 0.0476(13) -0.0006(11) 0.0186(11) -0.0228(12)
C20 0.0578(15) 0.0442(12) 0.0392(12) 0.0048(9) 0.0102(10) -0.0134(11)
C21 0.0435(12) 0.0323(10) 0.0308(10) -0.0006(8) 0.0051(8) -0.0061(9)
C22 0.0462(12) 0.0371(10) 0.0348(11) 0.0058(8) 0.0012(9) 0.0023(9)
C23 0.0503(14) 0.0498(13) 0.0394(12) 0.0047(10) -0.0017(10) -0.0037(11)
C24 0.0722(18) 0.0400(12) 0.0526(14) 0.0005(10) -0.0029(13) 0.0056(12)
N3 0.0450(10) 0.0372(9) 0.0330(9) -0.0059(7) 0.0034(7) -0.0003(8)
C25 0.0391(12) 0.0483(12) 0.0412(12) -0.0045(9) -0.0015(9) -0.0038(10)
C26 0.0272(10) 0.0452(11) 0.0382(11) -0.0002(9) 0.0032(8) 0.0046(9)
C27 0.0467(13) 0.0574(14) 0.0382(12) -0.0025(10) 0.0039(10) 0.0094(11)
C28 0.0597(17) 0.0720(18) 0.0530(15) -0.0249(13) 0.0088(12) 0.0119(14)
C29 0.0593(17) 0.0536(15) 0.089(2) -0.0182(15) 0.0141(16) 0.0218(13)
C30 0.0519(16) 0.0547(15) 0.087(2) 0.0083(14) 0.0000(15) 0.0203(13)
C31 0.0385(12) 0.0587(14) 0.0510(13) 0.0075(11) -0.0021(10) 0.0094(11)
C32 0.0359(10) 0.0316(9) 0.0246(9) -0.0029(7) 0.0042(7) 0.0041(8)
C33 0.0733(17) 0.0372(11) 0.0305(10) -0.0022(9) 0.0177(10) 0.0012(11)
C34 0.0392(11) 0.0267(9) 0.0276(9) -0.0053(7) 0.0069(8) 0.0045(8)
C35 0.0328(10) 0.0234(8) 0.0284(9) -0.0034(7) 0.0008(7) 0.0012(7)
C36 0.0601(14) 0.0287(10) 0.0357(11) -0.0060(8) 0.0073(10) -0.0079(9)

loop_
_atom_type_symbol
_atom_type_description
_atom_type_scat_dispersion_real
_atom_type_scat_dispersion_imag
_atom_type_scat_source
C C 0.0033 0.0016 'International Tables Vol C Tables 4.2.6.8 and 6.1.1.4'
H H 0.0000 0.0000 'International Tables Vol C Tables 4.2.6.8 and 6.1.1.4'
N N 0.0061 0.0033 'International Tables Vol C Tables 4.2.6.8 and 6.1.1.4'
Ca Ca 0.2262 0.3064 'International Tables Vol C Tables 4.2.6.8 and 6.1.1.4'

loop_
_geom_angle_atom_site_label_1
_geom_angle_atom_site_label_2
_geom_angle_atom_site_label_3
_geom_angle
_geom_angle_site_symmetry_1
_geom_angle_site_symmetry_3
_geom_angle_publ_flag
N2 Ca N1 82.20(5) . . ?
N2 Ca N3 134.84(6) . . ?
N1 Ca N3 109.32(6) . . ?
N2 Ca N3 122.68(6) . 3_656 ?
N1 Ca N3 126.26(6) . 3_656 ?
N3 Ca N3 86.32(7) . 3_656 ?
N2 Ca Ca 148.52(4) . 3_656 ?
N1 Ca Ca 129.28(4) . 3_656 ?
N3 Ca Ca 43.46(4) . 3_656 ?
N3 Ca Ca 42.86(4) 3_656 3_656 ?
N2 Ca H3A 140.6(7) . . ?
N1 Ca H3A 89.5(7) . . ?
N3 Ca H3A 20.8(7) . . ?
N3 Ca H3A 93.1(7) 3_656 . ?
Ca Ca H3A 53.2(7) 3_656 . ?
C32 N1 C1 118.56(15) . . ?
C32 N1 Ca 123.17(12) . . ?
C1 N1 Ca 118.24(11) . . ?
C2 C1 C9 120.35(18) . . ?
C2 C1 N1 120.12(18) . . ?
C9 C1 N1 119.46(19) . . ?
C6 C2 C1 118.6(2) . . ?
C6 C2 C3 120.1(2) . . ?
C1 C2 C3 121.33(18) . . ?
C5 C3 C4 109.3(3) . . ?
C5 C3 C2 114.5(2) . . ?
C4 C3 C2 111.8(2) . . ?
C5 C3 H3 106.9 . . ?
C4 C3 H3 106.9 . . ?
C2 C3 H3 106.9 . . ?
C3 C4 H4A 109.5 . . ?
C3 C4 H4B 109.5 . . ?
H4A C4 H4B 109.5 . . ?
C3 C4 H4C 109.5 . . ?
H4A C4 H4C 109.5 . . ?
H4B C4 H4C 109.5 . . ?
C3 C5 H5A 109.5 . . ?
C3 C5 H5B 109.5 . . ?
H5A C5 H5B 109.5 . . ?
C3 C5 H5C 109.5 . . ?
H5A C5 H5C 109.5 . . ?
H5B C5 H5C 109.5 . . ?
C7 C6 C2 121.3(2) . . ?
C7 C6 H6 119.3 . . ?
C2 C6 H6 119.3 . . ?
C8 C7 C6 119.7(2) . . ?
C8 C7 H7 120.2 . . ?
C6 C7 H7 120.2 . . ?
C7 C8 C9 121.6(2) . . ?
C7 C8 H8 119.2 . . ?
C9 C8 H8 119.2 . . ?
C8 C9 C1 118.5(2) . . ?
C8 C9 C10 119.2(2) . . ?
C1 C9 C10 122.28(18) . . ?
C11 C10 C9 110.2(2) . . ?
C11 C10 C12 110.2(2) . . ?
C9 C10 C12 112.4(2) . . ?
C11 C10 H10 108.0 . . ?
C9 C10 H10 108.0 . . ?
C12 C10 H10 108.0 . . ?
C10 C11 H11A 109.5 . . ?
C10 C11 H11B 109.5 . . ?
H11A C11 H11B 109.5 . . ?
C10 C11 H11C 109.5 . . ?
H11A C11 H11C 109.5 . . ?
H11B C11 H11C 109.5 . . ?
C10 C12 H12A 109.5 . . ?
C10 C12 H12B 109.5 . . ?
H12A C12 H12B 109.5 . . ?
C10 C12 H12C 109.5 . . ?
H12A C12 H12C 109.5 . . ?
H12B C12 H12C 109.5 . . ?
C35 N2 C13 119.12(15) . . ?
C35 N2 Ca 122.96(12) . . ?
C13 N2 Ca 117.70(11) . . ?
C21 C13 C14 120.23(18) . . ?
C21 C13 N2 122.10(18) . . ?
C14 C13 N2 117.57(17) . . ?
C18 C14 C13 118.9(2) . . ?
C18 C14 C15 119.9(2) . . ?
C13 C14 C15 121.27(18) . . ?
C16 C15 C14 111.63(19) . . ?
C16 C15 C17 110.8(2) . . ?
C14 C15 C17 112.98(19) . . ?
C16 C15 H15 107.0 . . ?
C14 C15 H15 107.0 . . ?
C17 C15 H15 107.0 . . ?
C15 C16 H16A 109.5 . . ?
C15 C16 H16B 109.5 . . ?
H16A C16 H16B 109.5 . . ?
C15 C16 H16C 109.5 . . ?
H16A C16 H16C 109.5 . . ?
H16B C16 H16C 109.5 . . ?
C15 C17 H17A 109.5 . . ?
C15 C17 H17B 109.5 . . ?
H17A C17 H17B 109.5 . . ?
C15 C17 H17C 109.5 . . ?
H17A C17 H17C 109.5 . . ?
H17B C17 H17C 109.5 . . ?
C19 C18 C14 121.1(2) . . ?
C19 C18 H18 119.5 . . ?
C14 C18 H18 119.5 . . ?
C20 C19 C18 119.9(2) . . ?
C20 C19 H19 120.1 . . ?
C18 C19 H19 120.1 . . ?
C19 C20 C21 121.5(2) . . ?
C19 C20 H20 119.2 . . ?
C21 C20 H20 119.2 . . ?
C20 C21 C13 118.3(2) . . ?
C20 C21 C22 118.50(19) . . ?
C13 C21 C22 123.07(18) . . ?
C21 C22 C23 109.97(18) . . ?
C21 C22 C24 112.5(2) . . ?
C23 C22 C24 109.45(18) . . ?
C21 C22 H22 108.3 . . ?
C23 C22 H22 108.3 . . ?
C24 C22 H22 108.3 . . ?
C22 C23 H23A 109.5 . . ?
C22 C23 H23B 109.5 . . ?
H23A C23 H23B 109.5 . . ?
C22 C23 H23C 109.5 . . ?
H23A C23 H23C 109.5 . . ?
H23B C23 H23C 109.5 . . ?
C22 C24 H24A 109.5 . . ?
C22 C24 H24B 109.5 . . ?
H24A C24 H24B 109.5 . . ?
C22 C24 H24C 109.5 . . ?
H24A C24 H24C 109.5 . . ?
H24B C24 H24C 109.5 . . ?
C25 N3 Ca 130.12(14) . . ?
C25 N3 Ca 120.18(13) . 3_656 ?
Ca N3 Ca 93.68(7) . 3_656 ?
C25 N3 H3A 102.2(19) . . ?
Ca N3 H3A 100.2(19) . . ?
Ca N3 H3A 107.9(19) 3_656 . ?
N3 C25 C26 114.25(18) . . ?
N3 C25 H25A 108.7 . . ?
C26 C25 H25A 108.7 . . ?
N3 C25 H25B 108.7 . . ?
C26 C25 H25B 108.7 . . ?
H25A C25 H25B 107.6 . . ?
C31 C26 C27 117.9(2) . . ?
C31 C26 C25 121.4(2) . . ?
C27 C26 C25 120.7(2) . . ?
C26 C27 C28 120.6(2) . . ?
C26 C27 H27 119.7 . . ?
C28 C27 H27 119.7 . . ?
C29 C28 C27 119.7(3) . . ?
C29 C28 H28 120.1 . . ?
C27 C28 H28 120.1 . . ?
C30 C29 C28 119.7(3) . . ?
C30 C29 H29 120.1 . . ?
C28 C29 H29 120.1 . . ?
C29 C30 C31 120.1(3) . . ?
C29 C30 H30 120.0 . . ?
C31 C30 H30 120.0 . . ?
C30 C31 C26 122.0(2) . . ?
C30 C31 H31 119.0 . . ?
C26 C31 H31 119.0 . . ?
N1 C32 C34 124.58(17) . . ?
N1 C32 C33 120.68(17) . . ?
C34 C32 C33 114.74(17) . . ?
C32 C33 H33A 109.5 . . ?
C32 C33 H33B 109.5 . . ?
H33A C33 H33B 109.5 . . ?
C32 C33 H33C 109.5 . . ?
H33A C33 H33C 109.5 . . ?
H33B C33 H33C 109.5 . . ?
C32 C34 C35 131.67(17) . . ?
C32 C34 H34 114.2 . . ?
C35 C34 H34 114.2 . . ?
N2 C35 C34 125.05(16) . . ?
N2 C35 C36 120.15(17) . . ?
C34 C35 C36 114.78(16) . . ?
C35 C36 H36A 109.5 . . ?
C35 C36 H36B 109.5 . . ?
H36A C36 H36B 109.5 . . ?
C35 C36 H36C 109.5 . . ?
H36A C36 H36C 109.5 . . ?
H36B C36 H36C 109.5 . . ?

loop_
_geom_bond_atom_site_label_1
_geom_bond_atom_site_label_2
_geom_bond_distance
_geom_bond_site_symmetry_2
_geom_bond_publ_flag
Ca N2 2.3464(15) . ?
Ca N1 2.3514(15) . ?
Ca N3 2.3802(17) . ?
Ca N3 2.4069(19) 3_656 ?
Ca Ca 3.4921(7) 3_656 ?
Ca H3A 2.73(3) . ?
N1 C32 1.329(2) . ?
N1 C1 1.435(2) . ?
C1 C2 1.408(3) . ?
C1 C9 1.411(3) . ?
C2 C6 1.397(3) . ?
C2 C3 1.522(3) . ?
C3 C5 1.501(4) . ?
C3 C4 1.515(4) . ?
C3 H3 1.0000 . ?
C4 H4A 0.9800 . ?
C4 H4B 0.9800 . ?
C4 H4C 0.9800 . ?
C5 H5A 0.9800 . ?
C5 H5B 0.9800 . ?
C5 H5C 0.9800 . ?
C6 C7 1.387(4) . ?
C6 H6 0.9500 . ?
C7 C8 1.369(4) . ?
C7 H7 0.9500 . ?
C8 C9 1.399(3) . ?
C8 H8 0.9500 . ?
C9 C10 1.522(3) . ?
C10 C11 1.521(4) . ?
C10 C12 1.534(4) . ?
C10 H10 1.0000 . ?
C11 H11A 0.9800 . ?
C11 H11B 0.9800 . ?
C11 H11C 0.9800 . ?
C12 H12A 0.9800 . ?
C12 H12B 0.9800 . ?
C12 H12C 0.9800 . ?
N2 C35 1.323(2) . ?
N2 C13 1.435(2) . ?
C13 C21 1.408(3) . ?
C13 C14 1.415(3) . ?
C14 C18 1.389(3) . ?
C14 C15 1.520(3) . ?
C15 C16 1.517(3) . ?
C15 C17 1.522(3) . ?
C15 H15 1.0000 . ?
C16 H16A 0.9800 . ?
C16 H16B 0.9800 . ?
C16 H16C 0.9800 . ?
C17 H17A 0.9800 . ?
C17 H17B 0.9800 . ?
C17 H17C 0.9800 . ?
C18 C19 1.386(4) . ?
C18 H18 0.9500 . ?
C19 C20 1.372(4) . ?
C19 H19 0.9500 . ?
C20 C21 1.402(3) . ?
C20 H20 0.9500 . ?
C21 C22 1.518(3) . ?
C22 C23 1.534(3) . ?
C22 C24 1.541(3) . ?
C22 H22 1.0000 . ?
C23 H23A 0.9800 . ?
C23 H23B 0.9800 . ?
C23 H23C 0.9800 . ?
C24 H24A 0.9800 . ?
C24 H24B 0.9800 . ?
C24 H24C 0.9800 . ?
N3 C25 1.465(3) . ?
N3 Ca 2.4069(19) 3_656 ?
N3 H3A 0.99(3) . ?
C25 C26 1.511(3) . ?
C25 H25A 0.9900 . ?
C25 H25B 0.9900 . ?
C26 C31 1.385(3) . ?
C26 C27 1.389(3) . ?
C27 C28 1.393(4) . ?
C27 H27 0.9500 . ?
C28 C29 1.391(4) . ?
C28 H28 0.9500 . ?
C29 C30 1.370(4) . ?
C29 H29 0.9500 . ?
C30 C31 1.371(4) . ?
C30 H30 0.9500 . ?
C31 H31 0.9500 . ?
C32 C34 1.410(3) . ?
C32 C33 1.521(3) . ?
C33 H33A 0.9800 . ?
C33 H33B 0.9800 . ?
C33 H33C 0.9800 . ?
C34 C35 1.411(3) . ?
C34 H34 0.9500 . ?
C35 C36 1.520(3) . ?
C36 H36A 0.9800 . ?
C36 H36B 0.9800 . ?
C36 H36C 0.9800 . ?
